data_7018579
loop_
_publ_author_name
'Gessner, Viktoria H.'
'Strohmann, Carsten'

_publ_section_title
;
 Preparation of aminomethyl functionalised silanes via an \a-lithiated
 amine: From their synthesis, stability and crystal structures to
 stereochemical issues.
;
_journal_issue 12
_journal_name_full 'Dalton transactions (Cambridge, England : 2003)'
_journal_page_first 3452
_journal_page_last 3460
_journal_paper_doi 10.1039/c2dt12163h
_journal_volume 41
_journal_year 2012
_chemical_absolute_configuration syn
_chemical_formula_sum 'C23 H34 Br2 N2 Si Zn'
_chemical_formula_weight 591.8
_chemical_name_systematic
;
?
;
_space_group_IT_number 4
_symmetry_cell_setting monoclinic
_symmetry_space_group_name_Hall 'P 2yb'
_symmetry_space_group_name_H-M 'P 1 21 1'
_atom_sites_solution_hydrogens geom
_atom_sites_solution_primary direct
_atom_sites_solution_secondary difmap
_audit_creation_date 2009-10-22T08:54:20-00:00
_audit_creation_method 'WinGX routine CIF_UPDATE'
_cell_angle_alpha 90
_cell_angle_beta 106.652(7)
_cell_angle_gamma 90
_cell_formula_units_Z 4
_cell_length_a 12.3467(6)
_cell_length_b 11.0348(6)
_cell_length_c 19.5297(14)
_cell_measurement_temperature 173(2)
_cell_volume 2549.2(3)
_computing_cell_refinement
;
CrysAlis RED, Oxford Diffraction Ltd.,
Version 1.171.32.37 (release 24-10-2008 CrysAlis171 .NET)
(compiled Oct 24 2008,09:44:38)
;
_computing_data_collection
;
CrysAlis CCD, Oxford Diffraction Ltd.,
Version 1.171.32.37 (release 24-10-2008 CrysAlis171 .NET)
(compiled Oct 24 2008,09:44:38)
;
_computing_data_reduction
;
CrysAlis RED, Oxford Diffraction Ltd.,
Version 1.171.32.37 (release 24-10-2008 CrysAlis171 .NET)
(compiled Oct 24 2008,09:44:38)
;
_computing_molecular_graphics 'Ortep-3 (Farrugia, 1997)'
_computing_publication_material SHELXL-97
_computing_structure_refinement 'SHELXL-97 (Sheldrick, 2008)'
_computing_structure_solution 'SHELXS-97 (Sheldrick, 2008)'
_diffrn_ambient_temperature 173(2)
_diffrn_measured_fraction_theta_full 0.998
_diffrn_measured_fraction_theta_max 0.998
_diffrn_radiation_source 'Enhance (Mo) X-ray Source'
_diffrn_radiation_type MoK\a
_diffrn_radiation_wavelength 0.71073
_diffrn_reflns_av_R_equivalents 0.0859
_diffrn_reflns_av_unetI/netI 0.1234
_diffrn_reflns_limit_h_max 14
_diffrn_reflns_limit_h_min -14
_diffrn_reflns_limit_k_max 13
_diffrn_reflns_limit_k_min -13
_diffrn_reflns_limit_l_max 23
_diffrn_reflns_limit_l_min -22
_diffrn_reflns_number 23721
_diffrn_reflns_theta_full 25
_diffrn_reflns_theta_max 25
_diffrn_reflns_theta_min 2.14
_exptl_absorpt_coefficient_mu 4.157
_exptl_absorpt_correction_T_max 0.9874
_exptl_absorpt_correction_T_min 0.9195
_exptl_absorpt_correction_type empirical
_exptl_absorpt_process_details
;
CrysAlis RED, Oxford Diffraction Ltd.,
Version 1.171.32.37 (release 24-10-2008 CrysAlis171 .NET)
(compiled Oct 24 2008,09:44:38)
Empirical absorption correction using spherical harmonics,
implemented in SCALE3 ABSPACK scaling algorithm.
;
_exptl_crystal_density_diffrn 1.542
_exptl_crystal_density_method 'not measured'
_exptl_crystal_F_000 1200
_exptl_crystal_size_max 0.4
_exptl_crystal_size_mid 0.4
_exptl_crystal_size_min 0.1
_refine_diff_density_max 0.683
_refine_diff_density_min -0.542
_refine_diff_density_rms 0.092
_refine_ls_abs_structure_details 'Flack H D (1983), Acta Cryst. A39, 876-881'
_refine_ls_abs_structure_Flack -0.045(8)
_refine_ls_extinction_method none
_refine_ls_goodness_of_fit_ref 1.006
_refine_ls_hydrogen_treatment riding
_refine_ls_matrix_type full
_refine_ls_number_parameters 531
_refine_ls_number_reflns 8910
_refine_ls_number_restraints 1
_refine_ls_restrained_S_all 1.006
_refine_ls_R_factor_all 0.0649
_refine_ls_R_factor_gt 0.0432
_refine_ls_shift/su_max 0.003
_refine_ls_shift/su_mean 0
_refine_ls_structure_factor_coef Fsqd
_refine_ls_weighting_details 'calc w=1/[\s^2^(Fo^2^)+(0.0000P)^2^+0.0000P] where P=(Fo^2^+2Fc^2^)/3'
_refine_ls_weighting_scheme calc
_refine_ls_wR_factor_gt 0.0674
_refine_ls_wR_factor_ref 0.0691
_reflns_number_gt 6010
_reflns_number_total 8910
_reflns_threshold_expression >2sigma(I)
_cod_data_source_file c2dt12163h.txt
_cod_data_source_block 0059
_cod_original_sg_symbol_H-M P2(1)
_cod_database_code 7018579

loop_
_symmetry_equiv_pos_as_xyz
'x, y, z'
'-x, y+1/2, -z'

loop_
_atom_site_label
_atom_site_type_symbol
_atom_site_fract_x
_atom_site_fract_y
_atom_site_fract_z
_atom_site_U_iso_or_equiv
_atom_site_adp_type
_atom_site_occupancy
_atom_site_symmetry_multiplicity
_atom_site_calc_flag
_atom_site_refinement_flags
Br1 Br 0.76772(6) -0.25521(7) 0.81300(5) 0.0432(2) Uani 1 1 d .
Br2 Br 0.44493(6) -0.26303(7) 0.81831(5) 0.0426(2) Uani 1 1 d .
Br3 Br -0.17316(6) 0.89485(7) 0.53786(5) 0.0438(2) Uani 1 1 d .
Br4 Br 0.15763(6) 0.87552(6) 0.54643(4) 0.0368(2) Uani 1 1 d .
C1 C 0.6271(6) -0.2192(7) 0.6308(4) 0.055(3) Uani 1 1 d .
H1A H 0.6641 -0.294 0.6527 0.083 Uiso 1 1 calc R
H1B H 0.6814 -0.1522 0.6423 0.083 Uiso 1 1 calc R
H1C H 0.6 -0.2295 0.5788 0.083 Uiso 1 1 calc R
C2 C 0.4450(6) -0.2874(6) 0.6347(4) 0.045(2) Uani 1 1 d .
H2A H 0.43 -0.2967 0.5829 0.068 Uiso 1 1 calc R
H2B H 0.3745 -0.2672 0.6457 0.068 Uiso 1 1 calc R
H2C H 0.4753 -0.3634 0.6585 0.068 Uiso 1 1 calc R
C3 C 0.4747(5) -0.0686(6) 0.6351(4) 0.0253(19) Uani 1 1 d .
H3 H 0.4004 -0.0661 0.646 0.03 Uiso 1 1 calc R
C4 C 0.4501(6) -0.0470(7) 0.5562(4) 0.042(2) Uani 1 1 d .
H4A H 0.3979 -0.1105 0.5299 0.05 Uiso 1 1 calc R
H4B H 0.5212 -0.0532 0.5426 0.05 Uiso 1 1 calc R
C5 C 0.3974(6) 0.0771(7) 0.5347(4) 0.047(2) Uani 1 1 d .
H5A H 0.3841 0.0885 0.4826 0.057 Uiso 1 1 calc R
H5B H 0.3233 0.081 0.5447 0.057 Uiso 1 1 calc R
C6 C 0.4711(7) 0.1769(7) 0.5738(4) 0.054(2) Uani 1 1 d .
H6A H 0.4328 0.2558 0.5603 0.064 Uiso 1 1 calc R
H6B H 0.5428 0.1782 0.5606 0.064 Uiso 1 1 calc R
C7 C 0.4964(6) 0.1571(6) 0.6553(4) 0.040(2) Uani 1 1 d .
H7A H 0.5491 0.2208 0.6808 0.048 Uiso 1 1 calc R
H7B H 0.4253 0.1655 0.6687 0.048 Uiso 1 1 calc R
C8 C 0.5478(5) 0.0335(6) 0.6792(4) 0.0309(19) Uani 1 1 d .
H8 H 0.6218 0.0311 0.6679 0.037 Uiso 1 1 calc R
C9 C 0.4800(5) 0.0572(6) 0.7865(4) 0.043(2) Uani 1 1 d .
H9A H 0.4781 0.1459 0.7838 0.065 Uiso 1 1 calc R
H9B H 0.4941 0.0318 0.8363 0.065 Uiso 1 1 calc R
H9C H 0.4072 0.0245 0.7579 0.065 Uiso 1 1 calc R
C10 C 0.6845(5) 0.0701(6) 0.7992(4) 0.031(2) Uani 1 1 d .
H10A H 0.6853 0.1516 0.7781 0.037 Uiso 1 1 calc R
H10B H 0.7461 0.0233 0.7886 0.037 Uiso 1 1 calc R
C11 C 0.6937(5) -0.0389(6) 0.9492(4) 0.040(2) Uani 1 1 d .
H11A H 0.612 -0.0436 0.9421 0.061 Uiso 1 1 calc R
H11B H 0.7325 -0.0283 1.0001 0.061 Uiso 1 1 calc R
H11C H 0.7198 -0.1139 0.9321 0.061 Uiso 1 1 calc R
C12 C 0.6624(5) 0.2344(7) 0.9227(4) 0.0304(18) Uani 1 1 d .
C13 C 0.6289(6) 0.2453(8) 0.9842(5) 0.046(2) Uani 1 1 d .
H13 H 0.6277 0.1749 1.0119 0.055 Uiso 1 1 calc R
C14 C 0.5975(6) 0.3541(9) 1.0066(4) 0.052(3) Uani 1 1 d .
H14 H 0.5741 0.3571 1.0489 0.063 Uiso 1 1 calc R
C15 C 0.5992(6) 0.4594(8) 0.9688(5) 0.047(2) Uani 1 1 d .
H15 H 0.5791 0.5349 0.985 0.056 Uiso 1 1 calc R
C16 C 0.6305(6) 0.4520(7) 0.9074(5) 0.046(2) Uani 1 1 d .
H16 H 0.632 0.5229 0.8801 0.055 Uiso 1 1 calc R
C17 C 0.6606(5) 0.3397(7) 0.8847(4) 0.039(2) Uani 1 1 d .
H17 H 0.6805 0.3361 0.8412 0.047 Uiso 1 1 calc R
C18 C 0.8845(5) 0.1129(6) 0.9265(4) 0.0265(18) Uani 1 1 d .
C19 C 0.9550(6) 0.0128(7) 0.9393(4) 0.041(2) Uani 1 1 d .
H19 H 0.9231 -0.066 0.9302 0.049 Uiso 1 1 calc R
C20 C 1.0744(6) 0.0258(8) 0.9658(4) 0.044(2) Uani 1 1 d .
H20 H 1.122 -0.0436 0.9751 0.053 Uiso 1 1 calc R
C21 C 1.1194(6) 0.1387(7) 0.9777(4) 0.042(2) Uani 1 1 d .
H21 H 1.1987 0.1479 0.9979 0.051 Uiso 1 1 calc R
C22 C 1.0527(6) 0.2388(8) 0.9612(4) 0.041(2) Uani 1 1 d .
H22 H 1.0859 0.3172 0.9659 0.049 Uiso 1 1 calc R
C23 C 0.9326(5) 0.2258(7) 0.9367(4) 0.036(2) Uani 1 1 d .
H23 H 0.8859 0.2958 0.9275 0.044 Uiso 1 1 calc R
C24 C -0.0952(5) 0.6220(6) 0.6346(4) 0.046(2) Uani 1 1 d .
H24A H -0.0924 0.5397 0.6539 0.07 Uiso 1 1 calc R
H24B H -0.1339 0.6206 0.5832 0.07 Uiso 1 1 calc R
H24C H -0.1366 0.6749 0.6587 0.07 Uiso 1 1 calc R
C25 C 0.0859(6) 0.5879(6) 0.6105(4) 0.045(2) Uani 1 1 d .
H25A H 0.0927 0.5072 0.6323 0.068 Uiso 1 1 calc R
H25B H 0.1615 0.621 0.6156 0.068 Uiso 1 1 calc R
H25C H 0.0445 0.5819 0.5597 0.068 Uiso 1 1 calc R
C26 C 0.0841(6) 0.6853(6) 0.7232(4) 0.0263(19) Uani 1 1 d .
H26 H 0.166 0.691 0.7259 0.032 Uiso 1 1 calc R
C27 C 0.0748(6) 0.5801(6) 0.7720(4) 0.035(2) Uani 1 1 d .
H27A H -0.0061 0.5673 0.768 0.042 Uiso 1 1 calc R
H27B H 0.1027 0.5058 0.7542 0.042 Uiso 1 1 calc R
C28 C 0.1376(6) 0.5950(6) 0.8493(4) 0.037(2) Uani 1 1 d .
H28A H 0.2199 0.5973 0.8553 0.044 Uiso 1 1 calc R
H28B H 0.1217 0.5255 0.877 0.044 Uiso 1 1 calc R
C29 C 0.1008(6) 0.7110(6) 0.8764(4) 0.035(2) Uani 1 1 d .
H29A H 0.02 0.705 0.8745 0.042 Uiso 1 1 calc R
H29B H 0.1451 0.7234 0.9269 0.042 Uiso 1 1 calc R
C30 C 0.1176(5) 0.8169(6) 0.8327(4) 0.035(2) Uani 1 1 d .
H30A H 0.1994 0.8262 0.8381 0.043 Uiso 1 1 calc R
H30B H 0.0914 0.8913 0.8514 0.043 Uiso 1 1 calc R
C31 C 0.0549(5) 0.8051(6) 0.7532(4) 0.0240(18) Uani 1 1 d .
H31 H -0.0272 0.8002 0.7501 0.029 Uiso 1 1 calc R
C32 C 0.1893(5) 0.9468(6) 0.7245(4) 0.0273(18) Uani 1 1 d .
H32A H 0.2131 0.9814 0.7727 0.041 Uiso 1 1 calc R
H32B H 0.1982 1.0075 0.6899 0.041 Uiso 1 1 calc R
H32C H 0.2361 0.8759 0.7224 0.041 Uiso 1 1 calc R
C33 C -0.0019(5) 1.0168(5) 0.7174(4) 0.0295(19) Uani 1 1 d .
H33A H 0.0097 1.0251 0.7695 0.035 Uiso 1 1 calc R
H33B H -0.0825 0.9961 0.6959 0.035 Uiso 1 1 calc R
C34 C 0.0174(6) 1.1662(6) 0.5891(4) 0.045(2) Uani 1 1 d .
H34A H 0.0251 1.2487 0.5724 0.068 Uiso 1 1 calc R
H34B H -0.0546 1.1316 0.5609 0.068 Uiso 1 1 calc R
H34C H 0.0798 1.1161 0.5835 0.068 Uiso 1 1 calc R
C35 C 0.1553(6) 1.2419(7) 0.7378(5) 0.035(2) Uani 1 1 d .
C36 C 0.2236(6) 1.3078(6) 0.7053(6) 0.058(3) Uani 1 1 d .
H36 H 0.2035 1.3103 0.6546 0.07 Uiso 1 1 calc R
C37 C 0.3202(9) 1.3703(10) 0.7441(7) 0.085(4) Uani 1 1 d .
H37 H 0.3655 1.4148 0.7209 0.101 Uiso 1 1 calc R
C38 C 0.3465(8) 1.3641(10) 0.8172(9) 0.107(6) Uani 1 1 d .
H38 H 0.4098 1.409 0.8445 0.129 Uiso 1 1 calc R
C39 C 0.2858(8) 1.2957(8) 0.8544(6) 0.081(4) Uani 1 1 d .
H39 H 0.3091 1.2908 0.9051 0.097 Uiso 1 1 calc R
C40 C 0.1875(6) 1.2338(7) 0.8126(4) 0.042(2) Uani 1 1 d .
H40 H 0.1436 1.1868 0.8356 0.051 Uiso 1 1 calc R
C41 C -0.1000(6) 1.2677(6) 0.6937(4) 0.031(2) Uani 1 1 d .
C42 C -0.0945(5) 1.3259(6) 0.7573(4) 0.0295(18) Uani 1 1 d .
H42 H -0.0309 1.3127 0.7976 0.035 Uiso 1 1 calc R
C43 C -0.1796(6) 1.4032(6) 0.7636(4) 0.037(2) Uani 1 1 d .
H43 H -0.1743 1.4439 0.8073 0.045 Uiso 1 1 calc R
C44 C -0.2735(5) 1.4202(6) 0.7042(4) 0.032(2) Uani 1 1 d .
H44 H -0.3318 1.4736 0.708 0.038 Uiso 1 1 calc R
C45 C -0.2837(5) 1.3631(7) 0.6420(4) 0.0326(19) Uani 1 1 d .
H45 H -0.3491 1.3754 0.6027 0.039 Uiso 1 1 calc R
C46 C -0.1973(6) 1.2850(6) 0.6351(4) 0.031(2) Uani 1 1 d .
H46 H -0.2042 1.2442 0.5912 0.038 Uiso 1 1 calc R
N1 N 0.5265(4) -0.1909(5) 0.6598(3) 0.0282(16) Uani 1 1 d .
N2 N 0.5735(4) 0.0100(5) 0.7576(3) 0.0295(16) Uani 1 1 d .
N3 N 0.0236(5) 0.6694(5) 0.6469(3) 0.0279(16) Uani 1 1 d .
N4 N 0.0665(4) 0.9089(5) 0.7067(3) 0.0298(16) Uani 1 1 d .
Si7 Si 0.72555(17) 0.09122(19) 0.89855(12) 0.0310(6) Uani 1 1 d .
Si8 Si 0.02108(17) 1.17061(17) 0.68281(12) 0.0300(5) Uani 1 1 d .
Zn1 Zn 0.58244(6) -0.17919(7) 0.76990(5) 0.0297(2) Uani 1 1 d .
Zn2 Zn 0.01384(6) 0.84328(7) 0.60268(4) 0.0283(2) Uani 1 1 d .

loop_
_atom_site_aniso_label
_atom_site_aniso_U_11
_atom_site_aniso_U_22
_atom_site_aniso_U_33
_atom_site_aniso_U_23
_atom_site_aniso_U_13
_atom_site_aniso_U_12
Br1 0.0260(4) 0.0423(5) 0.0590(6) -0.0002(5) 0.0084(4) 0.0118(4)
Br2 0.0326(4) 0.0345(5) 0.0658(7) 0.0104(5) 0.0225(4) 0.0009(4)
Br3 0.0270(4) 0.0449(5) 0.0549(6) 0.0111(5) 0.0043(4) -0.0014(4)
Br4 0.0326(4) 0.0373(5) 0.0446(5) -0.0050(5) 0.0177(4) -0.0068(4)
C1 0.043(5) 0.071(6) 0.058(6) -0.022(5) 0.023(5) 0.006(4)
C2 0.058(5) 0.028(5) 0.052(6) -0.007(5) 0.017(5) -0.007(4)
C3 0.011(4) 0.023(4) 0.046(6) 0.001(4) 0.015(4) -0.009(3)
C4 0.024(4) 0.053(6) 0.044(6) 0.001(5) 0.005(4) -0.020(4)
C5 0.055(6) 0.047(5) 0.029(5) 0.016(5) -0.005(4) -0.022(5)
C6 0.065(6) 0.044(5) 0.043(6) 0.002(5) 0.001(5) -0.013(5)
C7 0.028(5) 0.032(5) 0.056(6) 0.004(5) 0.005(4) -0.014(4)
C8 0.021(4) 0.042(5) 0.029(5) 0.004(4) 0.006(4) -0.006(4)
C9 0.025(4) 0.017(4) 0.091(8) -0.007(5) 0.021(5) 0.000(4)
C10 0.019(4) 0.018(4) 0.057(6) 0.004(4) 0.013(4) 0.001(3)
C11 0.034(5) 0.048(5) 0.044(6) 0.012(5) 0.019(4) 0.004(4)
C12 0.029(4) 0.033(4) 0.030(5) -0.001(5) 0.010(4) -0.001(4)
C13 0.032(5) 0.054(6) 0.055(7) 0.006(6) 0.018(5) 0.003(5)
C14 0.043(5) 0.076(7) 0.048(6) 0.001(6) 0.028(5) 0.015(6)
C15 0.033(5) 0.052(6) 0.052(7) -0.019(6) 0.008(5) 0.016(5)
C16 0.035(5) 0.040(5) 0.055(7) -0.003(5) 0.000(5) -0.006(4)
C17 0.029(4) 0.046(5) 0.048(5) -0.003(5) 0.020(4) 0.000(4)
C18 0.014(4) 0.032(4) 0.031(5) -0.005(4) 0.003(4) 0.006(4)
C19 0.035(5) 0.034(5) 0.047(6) -0.007(5) 0.001(4) -0.010(4)
C20 0.030(5) 0.043(5) 0.061(7) -0.004(5) 0.014(5) 0.011(4)
C21 0.016(4) 0.057(6) 0.052(6) -0.021(5) 0.005(4) -0.004(4)
C22 0.036(5) 0.042(5) 0.053(6) 0.006(5) 0.025(4) 0.004(5)
C23 0.026(4) 0.035(5) 0.048(6) 0.002(5) 0.011(4) 0.010(4)
C24 0.035(5) 0.034(5) 0.063(7) 0.004(5) 0.003(5) -0.030(4)
C25 0.052(6) 0.025(4) 0.066(7) 0.003(5) 0.029(5) 0.000(4)
C26 0.018(4) 0.027(4) 0.036(5) 0.001(4) 0.011(4) -0.004(4)
C27 0.032(5) 0.022(4) 0.053(6) -0.005(5) 0.014(4) 0.005(4)
C28 0.042(5) 0.028(5) 0.040(6) 0.013(5) 0.012(5) 0.003(4)
C29 0.034(4) 0.043(5) 0.025(5) 0.012(4) 0.003(4) 0.005(4)
C30 0.035(4) 0.032(5) 0.043(5) 0.009(5) 0.019(4) 0.023(4)
C31 0.017(4) 0.019(4) 0.038(5) 0.004(4) 0.010(4) 0.003(3)
C32 0.028(4) 0.019(4) 0.030(5) 0.000(4) 0.002(4) -0.006(4)
C33 0.012(4) 0.022(4) 0.055(6) 0.004(4) 0.009(4) 0.001(3)
C34 0.046(5) 0.026(4) 0.070(7) 0.010(5) 0.024(5) 0.008(4)
C35 0.033(4) 0.014(4) 0.060(6) -0.002(5) 0.017(4) 0.013(4)
C36 0.039(5) 0.017(4) 0.126(9) 0.003(6) 0.036(6) 0.010(4)
C37 0.052(7) 0.036(6) 0.181(13) -0.021(10) 0.057(9) -0.004(6)
C38 0.029(6) 0.037(7) 0.262(19) -0.054(12) 0.051(10) -0.006(5)
C39 0.058(7) 0.045(6) 0.108(10) -0.034(7) -0.027(7) 0.028(5)
C40 0.031(5) 0.034(5) 0.051(6) -0.005(6) -0.006(4) 0.016(4)
C41 0.032(4) 0.020(5) 0.044(6) 0.003(4) 0.017(4) -0.003(4)
C42 0.036(4) 0.020(4) 0.031(5) 0.006(4) 0.007(4) -0.003(4)
C43 0.030(4) 0.030(5) 0.056(6) -0.003(5) 0.018(4) -0.014(4)
C44 0.018(4) 0.019(4) 0.062(6) 0.011(5) 0.020(4) 0.003(4)
C45 0.031(4) 0.026(4) 0.034(5) 0.009(4) -0.002(4) 0.000(4)
C46 0.036(5) 0.028(4) 0.027(5) 0.008(4) 0.005(4) -0.001(4)
N1 0.013(3) 0.014(3) 0.060(5) -0.001(3) 0.014(3) 0.000(3)
N2 0.021(3) 0.023(3) 0.049(5) 0.003(4) 0.016(3) 0.002(3)
N3 0.027(4) 0.031(4) 0.027(4) 0.004(3) 0.009(3) 0.010(3)
N4 0.013(3) 0.030(4) 0.051(4) -0.001(3) 0.015(3) -0.006(3)
Si7 0.0244(12) 0.0322(12) 0.0345(15) 0.0002(12) 0.0055(11) -0.0016(10)
Si8 0.0309(12) 0.0199(11) 0.0380(15) 0.0011(11) 0.0081(11) 0.0013(10)
Zn1 0.0216(4) 0.0274(5) 0.0410(6) 0.0012(5) 0.0105(4) 0.0018(4)
Zn2 0.0250(5) 0.0233(5) 0.0362(6) 0.0013(5) 0.0084(4) -0.0022(4)

loop_
_atom_type_symbol
_atom_type_description
_atom_type_scat_dispersion_real
_atom_type_scat_dispersion_imag
_atom_type_scat_source
C C 0.0033 0.0016 'International Tables Vol C Tables 4.2.6.8 and 6.1.1.4'
H H 0 0 'International Tables Vol C Tables 4.2.6.8 and 6.1.1.4'
N N 0.0061 0.0033 'International Tables Vol C Tables 4.2.6.8 and 6.1.1.4'
Si Si 0.0817 0.0704 'International Tables Vol C Tables 4.2.6.8 and 6.1.1.4'
Zn Zn 0.2839 1.4301 'International Tables Vol C Tables 4.2.6.8 and 6.1.1.4'
Br Br -0.2901 2.4595 'International Tables Vol C Tables 4.2.6.8 and 6.1.1.4'

loop_
_geom_angle_atom_site_label_1
_geom_angle_atom_site_label_2
_geom_angle_atom_site_label_3
_geom_angle
C4 C3 N1 114.3(6)
C4 C3 C8 111.8(6)
N1 C3 C8 110.3(5)
C3 C4 C5 111.7(6)
C6 C5 C4 111.9(6)
C5 C6 C7 109.7(6)
C8 C7 C6 112.7(7)
N2 C8 C7 114.7(6)
N2 C8 C3 111.3(5)
C7 C8 C3 110.9(6)
N2 C10 Si7 122.6(4)
C13 C12 C17 115.6(7)
C13 C12 Si7 122.7(6)
C17 C12 Si7 121.2(6)
C12 C13 C14 122.4(8)
C15 C14 C13 121.1(7)
C16 C15 C14 118.2(8)
C15 C16 C17 119.9(8)
C12 C17 C16 122.7(7)
C23 C18 C19 118.4(6)
C23 C18 Si7 121.8(5)
C19 C18 Si7 119.8(5)
C18 C19 C20 121.2(7)
C21 C20 C19 119.0(7)
C20 C21 C22 121.0(7)
C21 C22 C23 119.8(8)
C18 C23 C22 120.3(7)
N3 C26 C27 115.7(6)
N3 C26 C31 112.6(6)
C27 C26 C31 110.5(6)
C28 C27 C26 115.9(6)
C27 C28 C29 109.1(6)
C30 C29 C28 111.0(6)
C29 C30 C31 113.6(6)
N4 C31 C30 116.3(6)
N4 C31 C26 110.8(5)
C30 C31 C26 110.9(6)
N4 C33 Si8 121.0(4)
C36 C35 C40 118.6(8)
C36 C35 Si8 120.7(7)
C40 C35 Si8 120.7(6)
C37 C36 C35 123.0(10)
C36 C37 C38 116.7(12)
C39 C38 C37 124.3(13)
C38 C39 C40 117.0(11)
C35 C40 C39 120.4(8)
C42 C41 C46 118.4(6)
C42 C41 Si8 121.6(6)
C46 C41 Si8 119.9(6)
C43 C42 C41 121.4(7)
C42 C43 C44 118.6(7)
C45 C44 C43 121.9(7)
C44 C45 C46 119.8(7)
C41 C46 C45 119.8(7)
C2 N1 C3 111.0(5)
C2 N1 C1 106.4(5)
C3 N1 C1 112.1(5)
C2 N1 Zn1 113.0(4)
C3 N1 Zn1 105.1(4)
C1 N1 Zn1 109.4(4)
C8 N2 C9 111.1(6)
C8 N2 C10 111.3(5)
C9 N2 C10 108.4(5)
C8 N2 Zn1 106.2(4)
C9 N2 Zn1 108.7(4)
C10 N2 Zn1 111.1(4)
C26 N3 C25 111.9(5)
C26 N3 C24 112.9(5)
C25 N3 C24 109.0(6)
C26 N3 Zn2 105.1(4)
C25 N3 Zn2 109.5(4)
C24 N3 Zn2 108.3(4)
C31 N4 C32 109.6(5)
C31 N4 C33 111.4(5)
C32 N4 C33 108.3(5)
C31 N4 Zn2 105.7(4)
C32 N4 Zn2 109.5(4)
C33 N4 Zn2 112.3(5)
C11 Si7 C10 114.9(3)
C11 Si7 C12 110.6(3)
C10 Si7 C12 110.8(3)
C11 Si7 C18 107.8(3)
C10 Si7 C18 105.3(3)
C12 Si7 C18 106.9(3)
C34 Si8 C35 110.6(3)
C34 Si8 C33 112.0(3)
C35 Si8 C33 112.0(3)
C34 Si8 C41 109.5(4)
C35 Si8 C41 107.1(3)
C33 Si8 C41 105.3(3)
N1 Zn1 N2 87.3(2)
N1 Zn1 Br1 110.52(13)
N2 Zn1 Br1 114.14(15)
N1 Zn1 Br2 109.19(14)
N2 Zn1 Br2 114.56(14)
Br1 Zn1 Br2 117.05(4)
N4 Zn2 N3 87.2(2)
N4 Zn2 Br3 115.09(13)
N3 Zn2 Br3 111.93(16)
N4 Zn2 Br4 109.57(13)
N3 Zn2 Br4 111.53(14)
Br3 Zn2 Br4 117.58(4)

loop_
_geom_bond_atom_site_label_1
_geom_bond_atom_site_label_2
_geom_bond_distance
Br1 Zn1 2.3541(10)
Br2 Zn1 2.3563(10)
Br3 Zn2 2.3626(10)
Br4 Zn2 2.3671(10)
C1 N1 1.538(7)
C2 N1 1.450(8)
C3 C4 1.503(9)
C3 N1 1.513(8)
C3 C8 1.543(9)
C4 C5 1.523(10)
C5 C6 1.492(10)
C6 C7 1.547(10)
C7 C8 1.520(9)
C8 N2 1.494(8)
C9 N2 1.515(7)
C10 N2 1.531(8)
C10 Si7 1.873(7)
C11 Si7 1.848(7)
C12 C13 1.383(9)
C12 C17 1.376(10)
C12 Si7 1.881(7)
C13 C14 1.372(11)
C14 C15 1.380(11)
C15 C16 1.362(9)
C16 C17 1.402(10)
C18 C23 1.371(9)
C18 C19 1.384(9)
C18 Si7 1.895(6)
C19 C20 1.423(9)
C20 C21 1.357(9)
C21 C22 1.361(10)
C22 C23 1.429(9)
C24 N3 1.511(7)
C25 N3 1.489(8)
C26 N3 1.475(9)
C26 C27 1.527(9)
C26 C31 1.530(8)
C27 C28 1.496(9)
C28 C29 1.504(9)
C29 C30 1.497(9)
C30 C31 1.527(9)
C31 N4 1.495(7)
C32 N4 1.514(7)
C33 N4 1.509(7)
C33 Si8 1.878(6)
C34 Si8 1.818(7)
C35 C36 1.395(9)
C35 C40 1.403(10)
C35 Si8 1.870(8)
C36 C37 1.398(13)
C37 C38 1.373(15)
C38 C39 1.404(13)
C39 C40 1.429(11)
C41 C42 1.384(9)
C41 C46 1.414(10)
C41 Si8 1.900(7)
C42 C43 1.386(8)
C43 C44 1.397(9)
C44 C45 1.342(9)
C45 C46 1.408(9)
N1 Zn1 2.065(6)
N2 Zn1 2.100(5)
N3 Zn2 2.093(6)
N4 Zn2 2.077(6)
